data_4331979
loop_
_publ_author_name
'Gagliardo, Marcella'
'Rodr\'iguez, Gema'
'Dam, Henk H.'
'Lutz, Martin'
'Spek, Anthony L.'
'Havenith, Remco W. A.'
'Coppo, Paolo'
'De Cola, Luisa'
'Hartl, Franti\<sek'
'van Klink, Gerard P. M.'
'van Koten, Gerard'

_publ_section_title
;
 A Novel Heteroditopic Terpyridine-Pincer Ligand as Building Block for
 Mono- and Heterometallic Pd(II) and Ru(II) Complexes
;
_journal_issue 5
_journal_name_full 'Inorganic Chemistry'
_journal_page_first 2143
_journal_page_last 2155
_journal_paper_doi 10.1021/ic051967c
_journal_volume 45
_journal_year 2006
_chemical_formula_moiety 'C54 H56 Br2 N10 Ru, 2(F6 P), 0.4(C2 H3 N)'
_chemical_formula_sum 'C54.8 H57.2 Br2 F12 N10.4 P2 Ru'
_chemical_formula_weight 1412.34
_chemical_name_systematic
; 
 ? 
;
_space_group_IT_number 2
_symmetry_cell_setting triclinic
_symmetry_space_group_name_Hall '-P 1'
_symmetry_space_group_name_H-M 'P -1'
_atom_sites_solution_hydrogens geom
_atom_sites_solution_primary heavy
_atom_sites_solution_secondary difmap
_audit_creation_method SHELXL-97
_cell_angle_alpha 88.9444(6)
_cell_angle_beta 84.7470(5)
_cell_angle_gamma 68.7656(6)
_cell_formula_units_Z 2
_cell_length_a 11.1057(2)
_cell_length_b 14.4557(2)
_cell_length_c 20.2558(4)
_cell_measurement_reflns_used 56993
_cell_measurement_temperature 150(2)
_cell_measurement_theta_max 22.21
_cell_measurement_theta_min 1.02
_cell_volume 3017.99(9)
_computing_cell_refinement HKL2000
_computing_data_collection 'Nonius COLLECT'
_computing_data_reduction HKL2000
_computing_structure_refinement 'SHELXL-97 (Sheldrick, 1997)'
_computing_structure_solution 'DIRDIF-97 (Beurskens et al., 1997)'
_diffrn_ambient_temperature 150(2)
_diffrn_measured_fraction_theta_full 0.996
_diffrn_measured_fraction_theta_max 0.996
_diffrn_measurement_device_type 'Nonius KappaCCD'
_diffrn_radiation_monochromator graphite
_diffrn_radiation_source 'rotating anode'
_diffrn_radiation_type MoK\a
_diffrn_radiation_wavelength 0.71073
_diffrn_reflns_av_R_equivalents 0.0467
_diffrn_reflns_av_sigmaI/netI 0.0379
_diffrn_reflns_limit_h_max 11
_diffrn_reflns_limit_h_min -11
_diffrn_reflns_limit_k_max 15
_diffrn_reflns_limit_k_min -15
_diffrn_reflns_limit_l_max 21
_diffrn_reflns_limit_l_min -21
_diffrn_reflns_number 30377
_diffrn_reflns_theta_full 22.24
_diffrn_reflns_theta_max 22.24
_diffrn_reflns_theta_min 1.51
_exptl_absorpt_coefficient_mu 1.720
_exptl_absorpt_correction_T_max 0.91
_exptl_absorpt_correction_T_min 0.61
_exptl_absorpt_correction_type analytical
_exptl_crystal_colour red
_exptl_crystal_density_diffrn 1.554
_exptl_crystal_density_method 'not measured'
_exptl_crystal_description plate
_exptl_crystal_F_000 1422
_exptl_crystal_size_max 0.30
_exptl_crystal_size_mid 0.18
_exptl_crystal_size_min 0.06
_refine_diff_density_max 1.248
_refine_diff_density_min -1.295
_refine_diff_density_rms 0.111
_refine_ls_extinction_method none
_refine_ls_goodness_of_fit_ref 1.052
_refine_ls_hydrogen_treatment constr
_refine_ls_matrix_type full
_refine_ls_number_parameters 895
_refine_ls_number_reflns 7622
_refine_ls_number_restraints 1679
_refine_ls_restrained_S_all 1.149
_refine_ls_R_factor_all 0.0770
_refine_ls_R_factor_gt 0.0626
_refine_ls_shift/su_max 0.029
_refine_ls_shift/su_mean 0.001
_refine_ls_structure_factor_coef Fsqd
_refine_ls_weighting_details 'calc w=1/[\s^2^(Fo^2^)+(0.0982P)^2^+15.4931P] where P=(Fo^2^+2Fc^2^)/3'
_refine_ls_weighting_scheme calc
_refine_ls_wR_factor_gt 0.1736
_refine_ls_wR_factor_ref 0.1847
_reflns_number_gt 6281
_reflns_number_total 7622
_reflns_threshold_expression I>2\s(I)
_cod_data_source_file ic051967csup1.cif
_cod_data_source_block s2478a
_cod_original_formula_sum 'C54.80 H57.20 Br2 F12 N10.40 P2 Ru'
_cod_database_code 4331979

loop_
_symmetry_equiv_pos_as_xyz
'x, y, z'
'-x, -y, -z'

loop_
_atom_site_label
_atom_site_type_symbol
_atom_site_fract_x
_atom_site_fract_y
_atom_site_fract_z
_atom_site_U_iso_or_equiv
_atom_site_adp_type
_atom_site_occupancy
_atom_site_symmetry_multiplicity
_atom_site_calc_flag
_atom_site_refinement_flags
_atom_site_disorder_assembly
_atom_site_disorder_group
Ru Ru 0.49509(6) 0.31219(4) 0.26652(3) 0.0306(2) Uani 1 1 d . . .
Br1 Br 1.41248(8) -0.11015(7) 0.46430(5) 0.0537(3) Uani 1 1 d D . .
N11 N 0.6552(5) 0.2365(4) 0.3072(3) 0.0298(14) Uani 1 1 d D . .
C21 C 0.7557(6) 0.1690(5) 0.2699(3) 0.0339(18) Uani 1 1 d D . .
C31 C 0.8676(7) 0.1139(5) 0.2980(3) 0.0355(19) Uani 1 1 d D . .
H31 H 0.9377 0.0678 0.2714 0.043 Uiso 1 1 calc R . .
C41 C 0.8793(6) 0.1252(5) 0.3652(3) 0.0303(17) Uani 1 1 d D . .
C51 C 0.7744(6) 0.1957(5) 0.4028(3) 0.0322(18) Uani 1 1 d D . .
H51 H 0.7793 0.2059 0.4485 0.039 Uiso 1 1 calc R . .
C61 C 0.6635(6) 0.2502(5) 0.3724(3) 0.0305(17) Uani 1 1 d D . .
N71 N 0.6066(5) 0.2285(5) 0.1862(3) 0.0358(16) Uani 1 1 d D . .
C81 C 0.7262(7) 0.1644(6) 0.2007(3) 0.0381(19) Uani 1 1 d D . .
C91 C 0.8094(8) 0.0987(7) 0.1535(4) 0.054(2) Uani 1 1 d D . .
H91 H 0.8913 0.0540 0.1646 0.065 Uiso 1 1 calc R . .
C101 C 0.7730(8) 0.0982(7) 0.0903(4) 0.062(3) Uani 1 1 d D . .
H101 H 0.8303 0.0544 0.0572 0.075 Uiso 1 1 calc R . .
C111 C 0.6529(8) 0.1618(7) 0.0759(4) 0.060(3) Uani 1 1 d D . .
H111 H 0.6257 0.1619 0.0327 0.072 Uiso 1 1 calc R . .
C121 C 0.5725(8) 0.2254(6) 0.1243(4) 0.047(2) Uani 1 1 d D . .
H121 H 0.4894 0.2689 0.1139 0.057 Uiso 1 1 calc R . .
N131 N 0.4435(5) 0.3602(4) 0.3637(3) 0.0303(14) Uani 1 1 d D . .
C141 C 0.5418(6) 0.3224(5) 0.4049(3) 0.0328(18) Uani 1 1 d D . .
C151 C 0.5224(7) 0.3485(6) 0.4709(3) 0.039(2) Uani 1 1 d D . .
H151 H 0.5917 0.3238 0.4984 0.047 Uiso 1 1 calc R . .
C161 C 0.4011(7) 0.4114(6) 0.4971(4) 0.046(2) Uani 1 1 d D . .
H161 H 0.3867 0.4306 0.5426 0.055 Uiso 1 1 calc R . .
C171 C 0.3016(7) 0.4457(6) 0.4564(4) 0.043(2) Uani 1 1 d D . .
H171 H 0.2170 0.4868 0.4739 0.051 Uiso 1 1 calc R . .
C181 C 0.3264(7) 0.4196(5) 0.3903(4) 0.0361(19) Uani 1 1 d D . .
H181 H 0.2579 0.4446 0.3623 0.043 Uiso 1 1 calc R . .
C191 C 1.0016(7) 0.0648(5) 0.3943(4) 0.0348(18) Uani 1 1 d D . .
C201 C 1.0759(7) -0.0296(5) 0.3692(4) 0.0358(19) Uani 1 1 d D . .
H201 H 1.0423 -0.0577 0.3367 0.043 Uiso 1 1 calc R . .
C211 C 1.1970(7) -0.0845(5) 0.3897(4) 0.0364(19) Uani 1 1 d D . .
C221 C 1.2405(7) -0.0416(6) 0.4396(4) 0.041(2) Uani 1 1 d D . .
C231 C 1.1684(7) 0.0497(6) 0.4689(4) 0.046(2) Uani 1 1 d D . .
C241 C 1.0484(7) 0.1022(6) 0.4452(4) 0.040(2) Uani 1 1 d D . .
H241 H 0.9971 0.1652 0.4643 0.048 Uiso 1 1 calc R . .
C251 C 1.2774(8) -0.1828(5) 0.3574(4) 0.045(2) Uani 1 1 d D . .
H25A H 1.2367 -0.1915 0.3177 0.053 Uiso 1 1 calc R . .
H25B H 1.3644 -0.1821 0.3425 0.053 Uiso 1 1 calc R . .
N261 N 1.2923(6) -0.2669(4) 0.4001(3) 0.0407(16) Uani 1 1 d D . .
C271 C 1.3963(9) -0.3549(6) 0.3706(4) 0.053(2) Uani 1 1 d D . .
H27A H 1.4775 -0.3422 0.3646 0.079 Uiso 1 1 calc R . .
H27B H 1.3737 -0.3700 0.3274 0.079 Uiso 1 1 calc R . .
H27C H 1.4073 -0.4115 0.3999 0.079 Uiso 1 1 calc R . .
C281 C 1.1711(9) -0.2848(7) 0.4103(5) 0.061(3) Uani 1 1 d D . .
H28A H 1.1025 -0.2254 0.4299 0.091 Uiso 1 1 calc R . .
H28B H 1.1821 -0.3408 0.4403 0.091 Uiso 1 1 calc R . .
H28C H 1.1473 -0.3005 0.3677 0.091 Uiso 1 1 calc R . .
C291 C 1.2151(9) 0.0898(6) 0.5263(5) 0.062(3) Uani 1 1 d D . .
H29A H 1.2019 0.0545 0.5671 0.074 Uiso 1 1 calc R . .
H29B H 1.3093 0.0752 0.5174 0.074 Uiso 1 1 calc R . .
N301 N 1.1510(8) 0.1934(6) 0.5378(4) 0.065(2) Uani 1 1 d D . .
C311 C 1.1726(12) 0.2254(9) 0.6013(6) 0.101(5) Uani 1 1 d D . .
H31A H 1.1258 0.2971 0.6069 0.151 Uiso 1 1 calc R . .
H31B H 1.2656 0.2103 0.6033 0.151 Uiso 1 1 calc R . .
H31C H 1.1411 0.1905 0.6367 0.151 Uiso 1 1 calc R . .
C321 C 1.1963(12) 0.2477(8) 0.4868(6) 0.095(4) Uani 1 1 d D . .
H32A H 1.1504 0.3191 0.4946 0.142 Uiso 1 1 calc R . .
H32B H 1.1796 0.2292 0.4433 0.142 Uiso 1 1 calc R . .
H32C H 1.2897 0.2317 0.4881 0.142 Uiso 1 1 calc R . .
Br2 Br -0.37336(13) 0.72671(13) 0.02741(8) 0.1118(6) Uani 1 1 d D . .
N12 N 0.3356(5) 0.3876(4) 0.2249(3) 0.0295(14) Uani 1 1 d D . .
C22 C 0.3188(6) 0.4798(5) 0.2016(4) 0.0338(18) Uani 1 1 d D . .
C32 C 0.2062(7) 0.5344(6) 0.1739(4) 0.040(2) Uani 1 1 d D . .
H32 H 0.1937 0.5994 0.1585 0.048 Uiso 1 1 calc R . .
C42 C 0.1103(7) 0.4944(5) 0.1685(4) 0.040(2) Uani 1 1 d D . .
C52 C 0.1305(7) 0.3988(5) 0.1917(4) 0.0374(19) Uani 1 1 d D . .
H52 H 0.0678 0.3692 0.1874 0.045 Uiso 1 1 calc R . .
C62 C 0.2435(6) 0.3476(5) 0.2211(4) 0.0341(18) Uani 1 1 d D . .
N72 N 0.5296(5) 0.4405(4) 0.2398(3) 0.0316(15) Uani 1 1 d D . .
C82 C 0.4315(6) 0.5086(5) 0.2084(4) 0.0356(19) Uani 1 1 d D . .
C92 C 0.4401(8) 0.5972(6) 0.1865(4) 0.045(2) Uani 1 1 d D . .
H92 H 0.3718 0.6431 0.1644 0.054 Uiso 1 1 calc R . .
C102 C 0.5485(8) 0.6188(6) 0.1967(4) 0.050(2) Uani 1 1 d D . .
H102 H 0.5558 0.6793 0.1816 0.061 Uiso 1 1 calc R . .
C112 C 0.6452(8) 0.5513(6) 0.2290(4) 0.048(2) Uani 1 1 d D . .
H112 H 0.7198 0.5652 0.2374 0.057 Uiso 1 1 calc R . .
C122 C 0.6337(7) 0.4637(6) 0.2492(4) 0.041(2) Uani 1 1 d D . .
H122 H 0.7024 0.4172 0.2707 0.050 Uiso 1 1 calc R . .
N132 N 0.3963(5) 0.2162(4) 0.2776(3) 0.0355(15) Uani 1 1 d D . .
C142 C 0.2790(6) 0.2483(5) 0.2503(4) 0.0363(19) Uani 1 1 d D . .
C152 C 0.2049(8) 0.1903(6) 0.2513(4) 0.049(2) Uani 1 1 d D . .
H152 H 0.1240 0.2138 0.2326 0.058 Uiso 1 1 calc R . .
C162 C 0.2479(8) 0.0976(6) 0.2792(5) 0.056(2) Uani 1 1 d D . .
H162 H 0.1988 0.0559 0.2785 0.067 Uiso 1 1 calc R . .
C172 C 0.3633(8) 0.0663(6) 0.3083(5) 0.055(2) Uani 1 1 d D . .
H172 H 0.3934 0.0036 0.3291 0.065 Uiso 1 1 calc R . .
C182 C 0.4340(8) 0.1274(6) 0.3068(4) 0.046(2) Uani 1 1 d D . .
H182 H 0.5130 0.1058 0.3273 0.055 Uiso 1 1 calc R . .
C192 C -0.0091(7) 0.5518(6) 0.1367(4) 0.046(2) Uani 1 1 d D . .
C202 C -0.0705(8) 0.6534(6) 0.1466(5) 0.058(3) Uani 1 1 d D . .
H202 H -0.0363 0.6868 0.1754 0.069 Uiso 1 1 calc R . .
C212 C -0.1806(8) 0.7079(6) 0.1157(5) 0.061(3) Uani 1 1 d D . .
C222 C -0.2257(8) 0.6549(7) 0.0730(5) 0.062(3) Uani 1 1 d D . .
C232 C -0.1680(8) 0.5545(7) 0.0612(4) 0.062(3) Uani 1 1 d D B .
C242 C -0.0586(8) 0.5032(7) 0.0941(4) 0.052(2) Uani 1 1 d D . .
H242 H -0.0173 0.4335 0.0873 0.063 Uiso 1 1 calc R . .
C252 C -0.2489(9) 0.8170(7) 0.1300(6) 0.081(3) Uani 1 1 d D . .
H25C H -0.1912 0.8424 0.1525 0.098 Uiso 1 1 calc R . .
H25D H -0.2674 0.8525 0.0877 0.098 Uiso 1 1 calc R . .
N262 N -0.3685(8) 0.8372(7) 0.1713(5) 0.090(3) Uani 1 1 d D . .
C272 C -0.4627(12) 0.9367(9) 0.1598(8) 0.119(5) Uani 1 1 d D . .
H27D H -0.4752 0.9443 0.1125 0.178 Uiso 1 1 calc R . .
H27E H -0.4302 0.9869 0.1743 0.178 Uiso 1 1 calc R . .
H27F H -0.5457 0.9452 0.1851 0.178 Uiso 1 1 calc R . .
C282 C -0.3415(14) 0.8214(10) 0.2407(5) 0.102(4) Uani 1 1 d D . .
H28D H -0.2806 0.7535 0.2459 0.153 Uiso 1 1 calc R . .
H28E H -0.4225 0.8315 0.2684 0.153 Uiso 1 1 calc R . .
H28F H -0.3034 0.8687 0.2543 0.153 Uiso 1 1 calc R . .
C292 C -0.2127(8) 0.4969(8) 0.0129(5) 0.085(4) Uani 1 1 d D . .
H29C H -0.2173 0.5284 -0.0311 0.101 Uiso 0.50 1 calc PR A 1
H29D H -0.1487 0.4282 0.0078 0.101 Uiso 0.50 1 calc PR A 1
H29E H -0.3083 0.5255 0.0131 0.101 Uiso 0.50 1 calc PR A 2
H29F H -0.1744 0.5014 -0.0326 0.101 Uiso 0.50 1 calc PR A 2
N302 N -0.3360(12) 0.4942(12) 0.0354(6) 0.063(5) Uani 0.50 1 d PD B 1
C312 C -0.407(2) 0.483(2) -0.0186(10) 0.117(11) Uani 0.50 1 d PD B 1
H31D H -0.4896 0.4790 -0.0008 0.176 Uiso 0.50 1 calc PR B 1
H31E H -0.3554 0.4221 -0.0439 0.176 Uiso 0.50 1 calc PR B 1
H31F H -0.4224 0.5402 -0.0478 0.176 Uiso 0.50 1 calc PR B 1
C322 C -0.322(3) 0.411(3) 0.0795(15) 0.136(19) Uani 0.50 1 d PD B 1
H32D H -0.4082 0.4111 0.0955 0.204 Uiso 0.50 1 calc PR B 1
H32E H -0.2763 0.4170 0.1173 0.204 Uiso 0.50 1 calc PR B 1
H32F H -0.2726 0.3486 0.0554 0.204 Uiso 0.50 1 calc PR B 1
N303 N -0.1721(18) 0.3939(10) 0.0325(6) 0.096(7) Uani 0.50 1 d PD B 2
C313 C -0.190(3) 0.3331(14) -0.0189(12) 0.123(11) Uani 0.50 1 d PD B 2
H31G H -0.1648 0.2643 -0.0041 0.185 Uiso 0.50 1 calc PR B 2
H31H H -0.1351 0.3358 -0.0592 0.185 Uiso 0.50 1 calc PR B 2
H31I H -0.2808 0.3580 -0.0283 0.185 Uiso 0.50 1 calc PR B 2
C323 C -0.247(3) 0.3832(19) 0.0922(11) 0.117(15) Uani 0.50 1 d PD B 2
H32G H -0.2202 0.3129 0.1037 0.176 Uiso 0.50 1 calc PR B 2
H32H H -0.3395 0.4086 0.0848 0.176 Uiso 0.50 1 calc PR B 2
H32I H -0.2331 0.4208 0.1285 0.176 Uiso 0.50 1 calc PR B 2
P1 P 0.0769(2) 0.5657(2) 0.63463(12) 0.0599(7) Uani 1 1 d D . .
F11 F 0.0858(7) 0.6402(6) 0.6895(3) 0.088(3) Uani 0.788(12) 1 d PDU C 3
F21 F 0.0885(7) 0.6428(5) 0.5799(3) 0.081(3) Uani 0.788(12) 1 d PDU C 3
F31 F 0.0697(8) 0.4954(6) 0.5793(3) 0.095(4) Uani 0.788(12) 1 d PDU C 3
F41 F 0.0719(10) 0.4909(5) 0.6896(3) 0.137(5) Uani 0.788(12) 1 d PDU C 3
F51 F -0.0730(4) 0.6189(5) 0.6425(3) 0.067(3) Uani 0.788(12) 1 d PDU C 3
F61 F 0.2308(5) 0.5180(7) 0.6276(4) 0.117(5) Uani 0.788(12) 1 d PDU C 3
F12 F 0.1825(16) 0.4578(8) 0.6371(10) 0.056(8) Uani 0.212(12) 1 d PDU C 4
F22 F 0.1818(18) 0.6059(15) 0.6053(10) 0.098(12) Uani 0.212(12) 1 d PDU C 4
F32 F -0.0310(18) 0.6712(9) 0.6328(11) 0.17(2) Uani 0.212(12) 1 d PDU C 4
F42 F -0.0294(17) 0.5229(16) 0.6646(10) 0.083(10) Uani 0.212(12) 1 d PDU C 4
F52 F 0.1007(18) 0.5864(16) 0.7071(5) 0.060(9) Uani 0.212(12) 1 d PDU C 4
F62 F 0.0504(19) 0.5421(16) 0.5631(5) 0.077(12) Uani 0.212(12) 1 d PDU C 4
P2 P 0.1654(3) 0.8767(2) 0.14250(13) 0.0745(9) Uani 1 1 d D . .
F13 F 0.2715(9) 0.8406(8) 0.1927(5) 0.103(6) Uani 0.652(17) 1 d PDU D 5
F23 F 0.2699(8) 0.8786(10) 0.0859(4) 0.105(5) Uani 0.652(17) 1 d PDU D 5
F33 F 0.0576(8) 0.9178(7) 0.0926(5) 0.084(4) Uani 0.652(17) 1 d PDU D 5
F43 F 0.0574(10) 0.8791(12) 0.1995(5) 0.155(7) Uani 0.652(17) 1 d PDU D 5
F53 F 0.1413(11) 0.9885(5) 0.1616(6) 0.110(6) Uani 0.652(17) 1 d PDU D 5
F63 F 0.1839(11) 0.7685(4) 0.1240(7) 0.131(6) Uani 0.652(17) 1 d PDU D 5
F14 F 0.2364(19) 0.7938(14) 0.0873(8) 0.169(14) Uani 0.348(17) 1 d PDU D 6
F24 F 0.135(2) 0.7951(14) 0.1867(10) 0.116(10) Uani 0.348(17) 1 d PDU D 6
F34 F 0.0985(15) 0.9557(13) 0.1979(8) 0.076(8) Uani 0.348(17) 1 d PDU D 6
F44 F 0.200(2) 0.9543(16) 0.0978(10) 0.232(19) Uani 0.348(17) 1 d PDU D 6
F54 F 0.0352(12) 0.9009(15) 0.1107(9) 0.142(15) Uani 0.348(17) 1 d PDU D 6
F64 F 0.2989(10) 0.8493(14) 0.1743(9) 0.099(10) Uani 0.348(17) 1 d PDU D 6
N14 N -0.018(2) 0.2452(17) 0.1399(10) 0.082(7) Uani 0.40 1 d PDU . .
C14 C 0.024(2) 0.2084(17) 0.0889(10) 0.062(7) Uani 0.40 1 d PDU . .
C24 C 0.086(3) 0.1507(18) 0.0300(10) 0.072(8) Uani 0.40 1 d PDU . .
H24A H 0.1800 0.1255 0.0317 0.108 Uiso 0.40 1 calc PR . .
H24B H 0.0631 0.1925 -0.0090 0.108 Uiso 0.40 1 calc PR . .
H24C H 0.0562 0.0949 0.0271 0.108 Uiso 0.40 1 calc PR . .

loop_
_atom_site_aniso_label
_atom_site_aniso_U_11
_atom_site_aniso_U_22
_atom_site_aniso_U_33
_atom_site_aniso_U_23
_atom_site_aniso_U_13
_atom_site_aniso_U_12
Ru 0.0222(4) 0.0351(4) 0.0285(4) 0.0043(3) -0.0077(3) -0.0020(3)
Br1 0.0326(5) 0.0563(6) 0.0673(7) 0.0134(5) -0.0199(4) -0.0071(4)
N11 0.026(3) 0.028(3) 0.030(4) 0.003(3) -0.008(3) -0.001(3)
C21 0.026(4) 0.035(4) 0.034(4) 0.003(4) -0.007(4) -0.001(4)
C31 0.024(4) 0.039(5) 0.037(5) 0.002(4) -0.005(4) -0.004(4)
C41 0.025(4) 0.027(4) 0.040(5) 0.010(3) -0.011(3) -0.008(3)
C51 0.032(4) 0.034(4) 0.029(4) 0.006(3) -0.008(3) -0.008(4)
C61 0.025(4) 0.035(4) 0.031(4) 0.007(3) -0.005(3) -0.010(4)
N71 0.028(4) 0.042(4) 0.029(4) 0.000(3) -0.007(3) -0.002(3)
C81 0.030(5) 0.044(5) 0.033(5) -0.003(4) -0.007(4) -0.004(4)
C91 0.040(5) 0.061(6) 0.041(5) -0.005(4) -0.011(4) 0.007(5)
C101 0.048(6) 0.072(7) 0.044(6) -0.016(5) -0.011(5) 0.007(5)
C111 0.054(6) 0.073(7) 0.033(5) -0.009(5) -0.013(4) 0.003(5)
C121 0.038(5) 0.057(6) 0.035(5) -0.002(4) -0.014(4) -0.001(4)
N131 0.026(4) 0.032(3) 0.028(3) 0.005(3) -0.003(3) -0.005(3)
C141 0.031(4) 0.038(4) 0.028(4) 0.005(3) -0.006(3) -0.010(4)
C151 0.036(5) 0.038(5) 0.035(5) 0.007(4) -0.005(4) -0.003(4)
C161 0.047(5) 0.045(5) 0.033(5) 0.001(4) 0.002(4) -0.003(4)
C171 0.036(5) 0.037(5) 0.045(5) 0.004(4) 0.002(4) -0.003(4)
C181 0.025(4) 0.041(5) 0.038(5) 0.005(4) -0.006(4) -0.007(4)
C191 0.029(4) 0.041(5) 0.034(4) 0.007(4) -0.008(4) -0.010(4)
C201 0.038(5) 0.037(5) 0.032(4) 0.005(4) -0.008(4) -0.012(4)
C211 0.030(4) 0.036(5) 0.037(5) 0.010(4) -0.006(4) -0.005(4)
C221 0.028(4) 0.049(5) 0.045(5) 0.016(4) -0.013(4) -0.011(4)
C231 0.036(5) 0.051(5) 0.050(5) -0.002(4) -0.018(4) -0.011(4)
C241 0.029(4) 0.041(5) 0.049(5) -0.001(4) -0.009(4) -0.009(4)
C251 0.043(5) 0.048(5) 0.035(5) 0.009(4) -0.009(4) -0.005(4)
N261 0.039(4) 0.039(4) 0.039(4) 0.002(3) -0.007(3) -0.007(3)
C271 0.060(6) 0.043(5) 0.043(5) -0.003(4) -0.016(4) -0.001(5)
C281 0.057(6) 0.052(6) 0.071(7) 0.006(5) -0.008(5) -0.017(5)
C291 0.048(6) 0.066(7) 0.071(7) 0.003(5) -0.022(5) -0.017(5)
N301 0.055(5) 0.065(6) 0.080(6) -0.014(5) -0.022(5) -0.022(4)
C311 0.081(9) 0.098(10) 0.115(11) -0.038(8) -0.043(8) -0.012(7)
C321 0.096(10) 0.070(8) 0.139(12) 0.033(8) -0.056(9) -0.047(7)
Br2 0.0684(9) 0.1402(13) 0.1057(11) 0.0167(9) -0.0531(8) -0.0026(8)
N12 0.018(3) 0.035(4) 0.029(3) 0.001(3) -0.004(3) -0.001(3)
C22 0.026(4) 0.038(5) 0.030(4) 0.006(4) -0.004(3) -0.003(4)
C32 0.032(5) 0.048(5) 0.036(5) 0.005(4) -0.010(4) -0.007(4)
C42 0.026(4) 0.054(5) 0.033(5) 0.001(4) -0.010(4) -0.005(4)
C52 0.028(4) 0.048(5) 0.036(5) 0.003(4) -0.009(4) -0.013(4)
C62 0.025(4) 0.042(5) 0.031(4) 0.001(4) 0.000(3) -0.009(4)
N72 0.024(3) 0.036(4) 0.029(3) 0.001(3) -0.006(3) -0.003(3)
C82 0.033(5) 0.037(5) 0.031(4) 0.004(4) -0.009(4) -0.004(4)
C92 0.040(5) 0.047(5) 0.044(5) 0.009(4) -0.012(4) -0.011(4)
C102 0.048(6) 0.052(6) 0.051(6) 0.008(4) -0.007(4) -0.017(5)
C112 0.034(5) 0.057(6) 0.057(6) -0.001(5) -0.008(4) -0.021(4)
C122 0.026(4) 0.051(5) 0.044(5) 0.004(4) -0.009(4) -0.008(4)
N132 0.031(4) 0.038(4) 0.031(4) 0.004(3) -0.005(3) -0.004(3)
C142 0.025(4) 0.044(5) 0.038(5) 0.004(4) -0.002(4) -0.011(4)
C152 0.036(5) 0.057(6) 0.053(6) 0.009(5) -0.002(4) -0.017(4)
C162 0.050(6) 0.057(6) 0.064(6) 0.013(5) 0.004(5) -0.026(5)
C172 0.055(6) 0.043(5) 0.062(6) 0.022(5) -0.009(5) -0.014(5)
C182 0.039(5) 0.046(5) 0.050(5) 0.013(4) -0.010(4) -0.011(4)
C192 0.029(5) 0.056(6) 0.050(5) 0.009(4) -0.008(4) -0.012(4)
C202 0.037(5) 0.062(6) 0.073(7) 0.005(5) -0.024(5) -0.013(5)
C212 0.046(6) 0.060(6) 0.068(7) 0.011(5) -0.013(5) -0.008(5)
C222 0.040(6) 0.082(8) 0.055(6) 0.008(6) -0.015(5) -0.010(6)
C232 0.039(6) 0.103(9) 0.047(6) 0.001(6) -0.010(5) -0.028(6)
C242 0.038(5) 0.065(6) 0.049(6) 0.004(5) -0.009(4) -0.012(5)
C252 0.048(7) 0.080(8) 0.106(10) 0.020(7) -0.010(6) -0.011(6)
N262 0.067(7) 0.084(7) 0.106(9) -0.005(6) -0.013(6) -0.008(6)
C272 0.076(9) 0.087(10) 0.161(15) -0.015(10) -0.011(9) 0.009(8)
C282 0.126(12) 0.096(10) 0.076(9) -0.012(7) -0.026(8) -0.027(9)
C292 0.061(8) 0.118(11) 0.074(8) -0.015(7) -0.019(6) -0.028(7)
N302 0.042(10) 0.105(14) 0.050(10) 0.018(9) -0.010(8) -0.035(10)
C312 0.065(17) 0.21(3) 0.11(2) 0.02(2) -0.041(15) -0.08(2)
C322 0.09(3) 0.18(4) 0.13(3) -0.07(3) -0.03(2) -0.04(3)
N303 0.120(18) 0.13(2) 0.062(13) -0.022(13) -0.009(12) -0.074(16)
C313 0.16(3) 0.13(3) 0.078(19) -0.013(18) -0.01(2) -0.06(2)
C323 0.16(4) 0.15(3) 0.09(2) -0.069(19) 0.09(2) -0.13(3)
P1 0.0486(15) 0.0731(18) 0.0418(14) -0.0110(13) -0.0028(12) -0.0026(13)
F11 0.042(5) 0.117(8) 0.085(6) -0.043(6) -0.013(4) -0.002(5)
F21 0.087(6) 0.099(6) 0.075(5) 0.012(4) 0.001(5) -0.057(5)
F31 0.145(9) 0.083(7) 0.070(6) -0.029(5) 0.032(6) -0.065(6)
F41 0.185(12) 0.102(7) 0.070(6) 0.031(5) 0.029(7) 0.002(7)
F51 0.024(4) 0.109(6) 0.061(5) -0.020(4) -0.005(3) -0.015(4)
F61 0.060(5) 0.167(11) 0.066(6) -0.034(6) -0.004(4) 0.030(6)
F12 0.048(14) 0.048(13) 0.074(16) 0.007(11) -0.017(12) -0.017(11)
F22 0.10(2) 0.11(2) 0.10(2) -0.018(15) 0.033(16) -0.064(17)
F32 0.18(3) 0.17(3) 0.15(3) -0.01(2) -0.02(2) -0.03(2)
F42 0.032(13) 0.14(2) 0.075(17) -0.034(15) -0.005(12) -0.025(14)
F52 0.025(12) 0.095(19) 0.040(13) 0.003(13) -0.017(10) 0.005(12)
F62 0.071(17) 0.10(2) 0.040(14) -0.003(14) 0.002(12) -0.004(14)
P2 0.0619(19) 0.075(2) 0.0534(17) 0.0040(14) -0.0113(14) 0.0161(15)
F13 0.073(8) 0.133(11) 0.071(7) 0.044(7) -0.021(6) 0.000(7)
F23 0.083(8) 0.168(12) 0.059(6) -0.014(7) 0.018(5) -0.045(8)
F33 0.090(8) 0.067(7) 0.060(6) -0.014(5) -0.040(6) 0.021(6)
F43 0.126(11) 0.187(16) 0.130(11) 0.043(11) 0.025(9) -0.040(11)
F53 0.105(10) 0.112(9) 0.087(9) -0.042(7) -0.042(8) 0.001(7)
F63 0.108(10) 0.047(6) 0.229(16) 0.051(8) -0.047(10) -0.013(6)
F14 0.17(2) 0.16(2) 0.116(18) 0.010(16) -0.001(16) 0.014(16)
F24 0.120(17) 0.091(15) 0.153(18) 0.003(13) -0.017(14) -0.055(13)
F34 0.049(11) 0.080(12) 0.058(12) -0.042(10) -0.027(9) 0.031(9)
F44 0.25(3) 0.20(2) 0.21(3) 0.104(19) 0.013(19) -0.044(19)
F54 0.112(19) 0.14(2) 0.14(2) -0.042(16) -0.076(16) 0.009(15)
F64 0.043(11) 0.102(15) 0.146(19) 0.054(13) 0.016(11) -0.028(10)
N14 0.093(15) 0.078(13) 0.090(15) -0.007(12) -0.047(12) -0.040(12)
C14 0.079(15) 0.055(13) 0.066(14) 0.006(11) -0.038(12) -0.033(11)
C24 0.095(16) 0.072(14) 0.050(13) 0.018(11) 0.005(12) -0.037(13)

loop_
_atom_type_symbol
_atom_type_description
_atom_type_scat_dispersion_real
_atom_type_scat_dispersion_imag
_atom_type_scat_source
C C 0.0033 0.0016 'International Tables Vol C Tables 4.2.6.8 and 6.1.1.4'
H H 0.0000 0.0000 'International Tables Vol C Tables 4.2.6.8 and 6.1.1.4'
Br Br -0.2901 2.4595 'International Tables Vol C Tables 4.2.6.8 and 6.1.1.4'
F F 0.0171 0.0103 'International Tables Vol C Tables 4.2.6.8 and 6.1.1.4'
N N 0.0061 0.0033 'International Tables Vol C Tables 4.2.6.8 and 6.1.1.4'
P P 0.1023 0.0942 'International Tables Vol C Tables 4.2.6.8 and 6.1.1.4'
Ru Ru -1.2594 0.8363 'International Tables Vol C Tables 4.2.6.8 and 6.1.1.4'

loop_
_geom_angle_atom_site_label_1
_geom_angle_atom_site_label_2
_geom_angle_atom_site_label_3
_geom_angle
N11 Ru N12 179.4(2)
N11 Ru N132 101.1(2)
N12 Ru N132 79.0(2)
N11 Ru N131 79.1(2)
N12 Ru N131 101.5(2)
N132 Ru N131 91.8(2)
N11 Ru N71 79.2(2)
N12 Ru N71 100.2(2)
N132 Ru N71 89.5(3)
N131 Ru N71 158.1(2)
N11 Ru N72 100.9(2)
N12 Ru N72 79.0(2)
N132 Ru N72 158.0(2)
N131 Ru N72 91.7(2)
N71 Ru N72 95.2(2)
C61 N11 C21 120.6(5)
C61 N11 Ru 119.8(4)
C21 N11 Ru 119.6(4)
N11 C21 C31 120.3(6)
N11 C21 C81 112.0(5)
C31 C21 C81 127.7(6)
C21 C31 C41 120.8(6)
C21 C31 H31 119.6
C41 C31 H31 119.6
C31 C41 C51 118.0(6)
C31 C41 C191 119.7(6)
C51 C41 C191 122.3(6)
C61 C51 C41 119.3(6)
C61 C51 H51 120.3
C41 C51 H51 120.3
N11 C61 C51 121.0(6)
N11 C61 C141 112.2(5)
C51 C61 C141 126.7(6)
C121 N71 C81 118.0(6)
C121 N71 Ru 128.0(5)
C81 N71 Ru 113.9(4)
N71 C81 C91 121.1(6)
N71 C81 C21 115.3(6)
C91 C81 C21 123.6(6)
C101 C91 C81 119.7(7)
C101 C91 H91 120.1
C81 C91 H91 120.1
C111 C101 C91 119.2(7)
C111 C101 H101 120.4
C91 C101 H101 120.4
C101 C111 C121 119.3(7)
C101 C111 H111 120.3
C121 C111 H111 120.3
N71 C121 C111 122.7(7)
N71 C121 H121 118.7
C111 C121 H121 118.7
C181 N131 C141 118.5(6)
C181 N131 Ru 127.2(5)
C141 N131 Ru 114.3(4)
C151 C141 N131 121.0(6)
C151 C141 C61 124.5(6)
N131 C141 C61 114.5(5)
C141 C151 C161 119.6(7)
C141 C151 H151 120.2
C161 C151 H151 120.2
C171 C161 C151 119.3(7)
C171 C161 H161 120.4
C151 C161 H161 120.4
C181 C171 C161 119.1(7)
C181 C171 H171 120.5
C161 C171 H171 120.5
N131 C181 C171 122.5(7)
N131 C181 H181 118.7
C171 C181 H181 118.7
C201 C191 C241 117.8(6)
C201 C191 C41 120.6(6)
C241 C191 C41 121.6(6)
C211 C201 C191 122.8(7)
C211 C201 H201 118.6
C191 C201 H201 118.6
C201 C211 C221 116.6(6)
C201 C211 C251 120.6(7)
C221 C211 C251 122.8(6)
C231 C221 C211 123.3(6)
C231 C221 Br1 118.7(5)
C211 C221 Br1 117.8(5)
C221 C231 C241 117.3(7)
C221 C231 C291 121.4(7)
C241 C231 C291 121.2(7)
C191 C241 C231 122.1(7)
C191 C241 H241 119.0
C231 C241 H241 119.0
N261 C251 C211 114.0(6)
N261 C251 H25A 108.7
C211 C251 H25A 108.7
N261 C251 H25B 108.7
C211 C251 H25B 108.7
H25A C251 H25B 107.6
C251 N261 C281 110.4(6)
C251 N261 C271 109.6(6)
C281 N261 C271 110.3(7)
N261 C271 H27A 109.5
N261 C271 H27B 109.5
H27A C271 H27B 109.5
N261 C271 H27C 109.5
H27A C271 H27C 109.5
H27B C271 H27C 109.5
N261 C281 H28A 109.5
N261 C281 H28B 109.5
H28A C281 H28B 109.5
N261 C281 H28C 109.5
H28A C281 H28C 109.5
H28B C281 H28C 109.5
N301 C291 C231 113.8(7)
N301 C291 H29A 108.8
C231 C291 H29A 108.8
N301 C291 H29B 108.8
C231 C291 H29B 108.8
H29A C291 H29B 107.7
C291 N301 C311 112.7(8)
C291 N301 C321 110.0(8)
C311 N301 C321 107.9(9)
N301 C311 H31A 109.5
N301 C311 H31B 109.5
H31A C311 H31B 109.5
N301 C311 H31C 109.5
H31A C311 H31C 109.5
H31B C311 H31C 109.5
N301 C321 H32A 109.5
N301 C321 H32B 109.5
H32A C321 H32B 109.5
N301 C321 H32C 109.5
H32A C321 H32C 109.5
H32B C321 H32C 109.5
C62 N12 C22 121.1(5)
C62 N12 Ru 119.4(4)
C22 N12 Ru 119.4(4)
N12 C22 C32 120.0(6)
N12 C22 C82 112.8(5)
C32 C22 C82 127.2(6)
C22 C32 C42 120.1(7)
C22 C32 H32 119.9
C42 C32 H32 119.9
C32 C42 C52 119.0(6)
C32 C42 C192 120.2(7)
C52 C42 C192 120.8(6)
C62 C52 C42 119.0(6)
C62 C52 H52 120.5
C42 C52 H52 120.5
N12 C62 C52 120.7(6)
N12 C62 C142 112.7(6)
C52 C62 C142 126.5(6)
C122 N72 C82 117.6(6)
C122 N72 Ru 128.5(5)
C82 N72 Ru 113.9(4)
N72 C82 C92 121.2(6)
N72 C82 C22 114.8(6)
C92 C82 C22 124.0(6)
C82 C92 C102 119.8(7)
C82 C92 H92 120.1
C102 C92 H92 120.1
C112 C102 C92 118.8(7)
C112 C102 H102 120.6
C92 C102 H102 120.6
C122 C112 C102 119.6(7)
C122 C112 H112 120.2
C102 C112 H112 120.2
N72 C122 C112 123.0(7)
N72 C122 H122 118.5
C112 C122 H122 118.5
C182 N132 C142 117.9(6)
C182 N132 Ru 127.6(5)
C142 N132 Ru 114.5(4)
C152 C142 N132 121.1(6)
C152 C142 C62 124.6(6)
N132 C142 C62 114.3(6)
C142 C152 C162 120.0(7)
C142 C152 H152 120.0
C162 C152 H152 120.0
C172 C162 C152 119.1(8)
C172 C162 H162 120.5
C152 C162 H162 120.5
C182 C172 C162 118.9(7)
C182 C172 H172 120.5
C162 C172 H172 120.5
N132 C182 C172 122.8(7)
N132 C182 H182 118.6
C172 C182 H182 118.6
C202 C192 C242 118.9(7)
C202 C192 C42 121.9(7)
C242 C192 C42 119.2(7)
C192 C202 C212 122.1(8)
C192 C202 H202 118.9
C212 C202 H202 118.9
C202 C212 C222 116.5(7)
C202 C212 C252 120.9(8)
C222 C212 C252 122.6(8)
C232 C222 C212 123.7(7)
C232 C222 Br2 118.1(6)
C212 C222 Br2 118.2(6)
C222 C232 C242 117.4(7)
C222 C232 C292 124.2(7)
C242 C232 C292 118.3(7)
C192 C242 C232 121.4(8)
C192 C242 H242 119.3
C232 C242 H242 119.3
N262 C252 C212 111.8(8)
N262 C252 H25C 109.3
C212 C252 H25C 109.3
N262 C252 H25D 109.3
C212 C252 H25D 109.3
H25C C252 H25D 107.9
C252 N262 C282 109.6(9)
C252 N262 C272 111.7(9)
C282 N262 C272 112.7(10)
N262 C272 H27D 109.5
N262 C272 H27E 109.5
H27D C272 H27E 109.5
N262 C272 H27F 109.5
H27D C272 H27F 109.5
H27E C272 H27F 109.5
N262 C282 H28D 109.5
N262 C282 H28E 109.5
H28D C282 H28E 109.5
N262 C282 H28F 109.5
H28D C282 H28F 109.5
H28E C282 H28F 109.5
N302 C292 N303 81.3(12)
N302 C292 C232 111.3(8)
N303 C292 C232 109.1(8)
N302 C292 H29C 109.4
N303 C292 H29C 132.3
C232 C292 H29C 109.4
N302 C292 H29D 109.4
N303 C292 H29D 31.2
C232 C292 H29D 109.4
H29C C292 H29D 108.0
N302 C292 H29E 30.5
N303 C292 H29E 109.9
C232 C292 H29E 109.9
H29C C292 H29E 82.0
H29D C292 H29E 133.0
N302 C292 H29F 130.4
N303 C292 H29F 109.9
C232 C292 H29F 109.9
H29C C292 H29F 28.9
H29D C292 H29F 81.2
H29E C292 H29F 108.3
C292 N302 C312 112.2(10)
C292 N302 C322 110.5(10)
C312 N302 C322 107.4(15)
N302 C312 H31D 109.5
N302 C312 H31E 109.5
H31D C312 H31E 109.5
N302 C312 H31F 109.5
H31D C312 H31F 109.5
H31E C312 H31F 109.5
N302 C322 H32D 109.5
N302 C322 H32E 109.5
H32D C322 H32E 109.5
N302 C322 H32F 109.4
H32D C322 H32F 109.5
H32E C322 H32F 109.5
C323 N303 C313 108(2)
C323 N303 C292 110.8(11)
C313 N303 C292 110.7(11)
N303 C313 H31G 109.5
N303 C313 H31H 109.5
H31G C313 H31H 109.5
N303 C313 H31I 109.5
H31G C313 H31I 109.5
H31H C313 H31I 109.5
N303 C323 H32G 109.5
N303 C323 H32H 109.5
H32G C323 H32H 109.5
N303 C323 H32I 109.4
H32G C323 H32I 109.5
H32H C323 H32I 109.5
F41 P1 F22 134.3(8)
F41 P1 F31 92.2(4)
F22 P1 F31 103.9(8)
F41 P1 F51 92.0(4)
F22 P1 F51 128.9(8)
F31 P1 F51 92.1(3)
F41 P1 F32 121.8(8)
F22 P1 F32 91.2(5)
F31 P1 F32 112.4(8)
F51 P1 F32 38.6(9)
F41 P1 F52 60.9(8)
F22 P1 F52 91.2(5)
F31 P1 F52 151.9(8)
F51 P1 F52 96.6(7)
F32 P1 F52 90.4(5)
F41 P1 F62 117.0(8)
F22 P1 F62 90.8(5)
F31 P1 F62 26.4(8)
F51 P1 F62 82.6(8)
F32 P1 F62 90.2(5)
F52 P1 F62 177.8(6)
F41 P1 F12 56.9(7)
F22 P1 F12 90.5(5)
F31 P1 F12 66.9(7)
F51 P1 F12 139.7(7)
F32 P1 F12 178.3(6)
F52 P1 F12 89.8(4)
F62 P1 F12 89.5(4)
F41 P1 F21 177.0(4)
F22 P1 F21 42.8(9)
F31 P1 F21 89.7(3)
F51 P1 F21 90.3(3)
F32 P1 F21 59.4(8)
F52 P1 F21 116.8(8)
F62 P1 F21 65.2(8)
F12 P1 F21 121.9(7)
F41 P1 F61 90.0(3)
F22 P1 F61 48.1(8)
F31 P1 F61 91.0(3)
F51 P1 F61 176.3(4)
F32 P1 F61 138.0(8)
F52 P1 F61 81.6(8)
F62 P1 F61 99.3(8)
F12 P1 F61 43.8(7)
F21 P1 F61 87.7(3)
F41 P1 F42 45.2(8)
F22 P1 F42 179.2(6)
F31 P1 F42 75.6(8)
F51 P1 F42 51.9(8)
F32 P1 F42 89.6(5)
F52 P1 F42 88.9(4)
F62 P1 F42 89.0(4)
F12 P1 F42 88.7(4)
F21 P1 F42 137.7(8)
F61 P1 F42 131.1(8)
F41 P1 F11 89.8(3)
F22 P1 F11 74.3(8)
F31 P1 F11 178.0(4)
F51 P1 F11 88.4(3)
F32 P1 F11 66.9(8)
F52 P1 F11 29.9(7)
F62 P1 F11 151.8(8)
F12 P1 F11 113.9(7)
F21 P1 F11 88.3(3)
F61 P1 F11 88.5(3)
F42 P1 F11 106.2(8)
F34 P2 F63 140.3(7)
F34 P2 F54 91.2(4)
F63 P2 F54 82.9(9)
F34 P2 F23 127.5(8)
F63 P2 F23 91.4(4)
F54 P2 F23 107.3(9)
F34 P2 F44 91.3(5)
F63 P2 F44 127.8(8)
F54 P2 F44 91.0(5)
F23 P2 F44 41.4(8)
F34 P2 F13 81.5(8)
F63 P2 F13 91.8(4)
F54 P2 F13 161.5(9)
F23 P2 F13 90.6(4)
F44 P2 F13 106.1(9)
F34 P2 F43 50.8(7)
F63 P2 F43 90.5(4)
F54 P2 F43 72.0(9)
F23 P2 F43 177.9(5)
F44 P2 F43 136.5(8)
F13 P2 F43 90.3(4)
F34 P2 F33 96.7(7)
F63 P2 F33 90.6(4)
F54 P2 F33 19.4(9)
F23 P2 F33 89.3(4)
F44 P2 F33 72.3(9)
F13 P2 F33 177.6(5)
F43 P2 F33 89.7(4)
F34 P2 F24 90.4(4)
F63 P2 F24 50.7(7)
F54 P2 F24 90.3(5)
F23 P2 F24 136.5(8)
F44 P2 F24 177.8(6)
F13 P2 F24 72.8(9)
F43 P2 F24 45.7(7)
F33 P2 F24 108.8(9)
F34 P2 F64 90.0(4)
F63 P2 F64 95.6(9)
F54 P2 F64 178.6(6)
F23 P2 F64 72.5(8)
F44 P2 F64 89.7(5)
F13 P2 F64 18.4(8)
F43 P2 F64 108.2(8)
F33 P2 F64 160.9(8)
F24 P2 F64 89.0(4)
F34 P2 F14 178.4(6)
F63 P2 F14 38.9(8)
F54 P2 F14 90.0(4)
F23 P2 F14 53.0(8)
F44 P2 F14 89.6(4)
F13 P2 F14 97.0(9)
F43 P2 F14 128.8(8)
F33 P2 F14 84.9(8)
F24 P2 F14 88.6(4)
F64 P2 F14 88.7(4)
F34 P2 F53 38.6(7)
F63 P2 F53 178.1(4)
F54 P2 F53 95.3(9)
F23 P2 F53 90.0(4)
F44 P2 F53 52.9(8)
F13 P2 F53 89.6(4)
F43 P2 F53 88.1(4)
F33 P2 F53 88.0(4)
F24 P2 F53 128.6(7)
F64 P2 F53 86.1(9)
F14 P2 F53 142.2(8)
N14 C14 C24 172(3)
C14 C24 H24A 109.5
C14 C24 H24B 109.5
H24A C24 H24B 109.5
C14 C24 H24C 109.5
H24A C24 H24C 109.5
H24B C24 H24C 109.5

loop_
_geom_bond_atom_site_label_1
_geom_bond_atom_site_label_2
_geom_bond_distance
Ru N11 1.965(5)
Ru N12 1.970(5)
Ru N132 2.056(6)
Ru N131 2.060(5)
Ru N71 2.065(6)
Ru N72 2.078(6)
Br1 C221 1.915(7)
N11 C61 1.356(8)
N11 C21 1.361(8)
C21 C31 1.378(9)
C21 C81 1.476(9)
C31 C41 1.397(9)
C31 H31 0.9500
C41 C51 1.409(9)
C41 C191 1.491(9)
C51 C61 1.391(8)
C51 H51 0.9500
C61 C141 1.479(8)
N71 C121 1.348(8)
N71 C81 1.371(8)
C81 C91 1.379(9)
C91 C101 1.379(10)
C91 H91 0.9500
C101 C111 1.372(10)
C101 H101 0.9500
C111 C121 1.372(10)
C111 H111 0.9500
C121 H121 0.9500
N131 C181 1.341(8)
N131 C141 1.380(8)
C141 C151 1.372(9)
C151 C161 1.387(9)
C151 H151 0.9500
C161 C171 1.379(10)
C161 H161 0.9500
C171 C181 1.374(9)
C171 H171 0.9500
C181 H181 0.9500
C191 C201 1.391(9)
C191 C241 1.396(9)
C201 C211 1.389(9)
C201 H201 0.9500
C211 C221 1.404(10)
C211 C251 1.500(10)
C221 C231 1.382(10)
C231 C241 1.397(9)
C231 C291 1.521(10)
C241 H241 0.9500
C251 N261 1.447(9)
C251 H25A 0.9900
C251 H25B 0.9900
N261 C281 1.457(10)
N261 C271 1.466(9)
C271 H27A 0.9800
C271 H27B 0.9800
C271 H27C 0.9800
C281 H28A 0.9800
C281 H28B 0.9800
C281 H28C 0.9800
C291 N301 1.418(10)
C291 H29A 0.9900
C291 H29B 0.9900
N301 C311 1.444(9)
N301 C321 1.448(10)
C311 H31A 0.9800
C311 H31B 0.9800
C311 H31C 0.9800
C321 H32A 0.9800
C321 H32B 0.9800
C321 H32C 0.9800
Br2 C222 1.905(8)
N12 C62 1.353(8)
N12 C22 1.359(8)
C22 C32 1.377(9)
C22 C82 1.473(9)
C32 C42 1.397(9)
C32 H32 0.9500
C42 C52 1.397(9)
C42 C192 1.484(9)
C52 C62 1.388(9)
C52 H52 0.9500
C62 C142 1.472(9)
N72 C122 1.344(8)
N72 C82 1.375(8)
C82 C92 1.380(9)
C92 C102 1.382(10)
C92 H92 0.9500
C102 C112 1.372(10)
C102 H102 0.9500
C112 C122 1.370(10)
C112 H112 0.9500
C122 H122 0.9500
N132 C182 1.342(8)
N132 C142 1.380(8)
C142 C152 1.370(9)
C152 C162 1.379(10)
C152 H152 0.9500
C162 C172 1.379(10)
C162 H162 0.9500
C172 C182 1.377(10)
C172 H172 0.9500
C182 H182 0.9500
C192 C202 1.386(10)
C192 C242 1.389(10)
C202 C212 1.389(10)
C202 H202 0.9500
C212 C222 1.402(11)
C212 C252 1.503(11)
C222 C232 1.373(11)
C232 C242 1.396(10)
C232 C292 1.522(11)
C242 H242 0.9500
C252 N262 1.441(11)
C252 H25C 0.9900
C252 H25D 0.9900
N262 C282 1.461(11)
N262 C272 1.469(11)
C272 H27D 0.9800
C272 H27E 0.9800
C272 H27F 0.9800
C282 H28D 0.9800
C282 H28E 0.9800
C282 H28F 0.9800
C292 N302 1.417(12)
C292 N303 1.450(13)
C292 H29C 0.9900
C292 H29D 0.9900
C292 H29E 0.9900
C292 H29F 0.9900
N302 C312 1.447(11)
N302 C322 1.456(12)
C312 H31D 0.9800
C312 H31E 0.9800
C312 H31F 0.9800
C322 H32D 0.9800
C322 H32E 0.9800
C322 H32F 0.9800
N303 C323 1.443(11)
N303 C313 1.445(11)
C313 H31G 0.9800
C313 H31H 0.9800
C313 H31I 0.9800
C323 H32G 0.9800
C323 H32H 0.9800
C323 H32I 0.9800
P1 F41 1.549(5)
P1 F22 1.549(7)
P1 F31 1.553(5)
P1 F51 1.555(5)
P1 F32 1.564(7)
P1 F52 1.568(7)
P1 F62 1.573(7)
P1 F12 1.579(7)
P1 F21 1.588(5)
P1 F61 1.588(5)
P1 F42 1.590(7)
P1 F11 1.596(5)
P2 F34 1.547(6)
P2 F63 1.550(6)
P2 F54 1.558(7)
P2 F23 1.561(6)
P2 F44 1.561(7)
P2 F13 1.564(6)
P2 F43 1.578(6)
P2 F33 1.579(6)
P2 F24 1.580(7)
P2 F64 1.584(7)
P2 F14 1.585(7)
P2 F53 1.589(6)
N14 C14 1.149(11)
C14 C24 1.435(11)
C24 H24A 0.9800
C24 H24B 0.9800
C24 H24C 0.9800

loop_
_geom_torsion_atom_site_label_1
_geom_torsion_atom_site_label_2
_geom_torsion_atom_site_label_3
_geom_torsion_atom_site_label_4
_geom_torsion
N12 Ru N11 C61 166(67)
N132 Ru N11 C61 -92.4(6)
N131 Ru N11 C61 -2.6(5)
N71 Ru N11 C61 -179.7(6)
N72 Ru N11 C61 87.0(6)
N12 Ru N11 C21 -15(23)
N132 Ru N11 C21 86.0(6)
N131 Ru N11 C21 175.7(6)
N71 Ru N11 C21 -1.3(6)
N72 Ru N11 C21 -94.6(6)
C61 N11 C21 C31 -0.4(11)
Ru N11 C21 C31 -178.7(6)
C61 N11 C21 C81 179.0(7)
Ru N11 C21 C81 0.6(9)
N11 C21 C31 C41 1.0(12)
C81 C21 C31 C41 -178.3(8)
C21 C31 C41 C51 -1.1(11)
C21 C31 C41 C191 -179.9(7)
C31 C41 C51 C61 0.7(11)
C191 C41 C51 C61 179.5(7)
C21 N11 C61 C51 0.0(11)
Ru N11 C61 C51 178.3(5)
C21 N11 C61 C141 -176.7(7)
Ru N11 C61 C141 1.6(8)
C41 C51 C61 N11 -0.1(11)
C41 C51 C61 C141 176.0(7)
N11 Ru N71 C121 177.1(8)
N12 Ru N71 C121 -3.1(8)
N132 Ru N71 C121 75.7(7)
N131 Ru N71 C121 169.4(7)
N72 Ru N71 C121 -82.8(7)
N11 Ru N71 C81 1.8(5)
N12 Ru N71 C81 -178.3(5)
N132 Ru N71 C81 -99.6(6)
N131 Ru N71 C81 -5.9(10)
N72 Ru N71 C81 101.9(6)
C121 N71 C81 C91 0.1(12)
Ru N71 C81 C91 175.8(7)
C121 N71 C81 C21 -177.8(7)
Ru N71 C81 C21 -2.0(9)
N11 C21 C81 N71 1.0(10)
C31 C21 C81 N71 -179.7(8)
N11 C21 C81 C91 -176.8(8)
C31 C21 C81 C91 2.5(14)
N71 C81 C91 C101 1.1(15)
C21 C81 C91 C101 178.7(9)
C81 C91 C101 C111 -1.5(16)
C91 C101 C111 C121 0.9(17)
C81 N71 C121 C111 -0.7(13)
Ru N71 C121 C111 -175.8(7)
C101 C111 C121 N71 0.3(16)
N11 Ru N131 C181 -174.2(7)
N12 Ru N131 C181 5.9(7)
N132 Ru N131 C181 -73.2(6)
N71 Ru N131 C181 -166.5(7)
N72 Ru N131 C181 85.1(6)
N11 Ru N131 C141 3.1(5)
N12 Ru N131 C141 -176.8(5)
N132 Ru N131 C141 104.1(5)
N71 Ru N131 C141 10.8(10)
N72 Ru N131 C141 -97.6(5)
C181 N131 C141 C151 -3.2(11)
Ru N131 C141 C151 179.2(6)
C181 N131 C141 C61 174.3(6)
Ru N131 C141 C61 -3.2(8)
N11 C61 C141 C151 178.6(7)
C51 C61 C141 C151 2.1(13)
N11 C61 C141 N131 1.2(9)
C51 C61 C141 N131 -175.3(7)
N131 C141 C151 C161 2.2(12)
C61 C141 C151 C161 -175.1(7)
C141 C151 C161 C171 0.7(12)
C151 C161 C171 C181 -2.3(12)
C141 N131 C181 C171 1.5(11)
Ru N131 C181 C171 178.7(6)
C161 C171 C181 N131 1.3(12)
C31 C41 C191 C201 -30.5(11)
C51 C41 C191 C201 150.7(7)
C31 C41 C191 C241 146.5(8)
C51 C41 C191 C241 -32.3(11)
C241 C191 C201 C211 -4.2(12)
C41 C191 C201 C211 172.9(7)
C191 C201 C211 C221 2.3(11)
C191 C201 C211 C251 -175.5(7)
C201 C211 C221 C231 1.1(12)
C251 C211 C221 C231 178.8(8)
C201 C211 C221 Br1 -175.2(6)
C251 C211 C221 Br1 2.5(10)
C211 C221 C231 C241 -2.4(13)
Br1 C221 C231 C241 174.0(6)
C211 C221 C231 C291 175.3(8)
Br1 C221 C231 C291 -8.4(12)
C201 C191 C241 C231 2.9(12)
C41 C191 C241 C231 -174.3(7)
C221 C231 C241 C191 0.3(13)
C291 C231 C241 C191 -177.4(8)
C201 C211 C251 N261 -111.6(8)
C221 C211 C251 N261 70.8(10)
C211 C251 N261 C281 72.1(9)
C211 C251 N261 C271 -166.1(7)
C221 C231 C291 N301 162.8(9)
C241 C231 C291 N301 -19.7(13)
C231 C291 N301 C311 165.6(9)
C231 C291 N301 C321 -73.9(10)
N11 Ru N12 C62 100(23)
N132 Ru N12 C62 -1.1(5)
N131 Ru N12 C62 -90.8(5)
N71 Ru N12 C62 86.3(5)
N72 Ru N12 C62 179.7(6)
N11 Ru N12 C22 -81(23)
N132 Ru N12 C22 177.6(6)
N131 Ru N12 C22 88.0(5)
N71 Ru N12 C22 -94.9(5)
N72 Ru N12 C22 -1.6(5)
C62 N12 C22 C32 0.4(11)
Ru N12 C22 C32 -178.3(6)
C62 N12 C22 C82 -178.3(6)
Ru N12 C22 C82 3.0(8)
N12 C22 C32 C42 -1.4(11)
C82 C22 C32 C42 177.1(7)
C22 C32 C42 C52 0.2(12)
C22 C32 C42 C192 -178.0(7)
C32 C42 C52 C62 1.8(11)
C192 C42 C52 C62 180.0(7)
C22 N12 C62 C52 1.7(11)
Ru N12 C62 C52 -179.6(5)
C22 N12 C62 C142 -178.8(6)
Ru N12 C62 C142 0.0(8)
C42 C52 C62 N12 -2.7(11)
C42 C52 C62 C142 177.7(7)
N11 Ru N72 C122 -0.6(7)
N12 Ru N72 C122 180.0(7)
N132 Ru N72 C122 177.8(6)
N131 Ru N72 C122 78.6(6)
N71 Ru N72 C122 -80.6(7)
N11 Ru N72 C82 179.1(5)
N12 Ru N72 C82 -0.3(5)
N132 Ru N72 C82 -2.5(9)
N131 Ru N72 C82 -101.7(5)
N71 Ru N72 C82 99.1(5)
C122 N72 C82 C92 0.8(11)
Ru N72 C82 C92 -178.9(6)
C122 N72 C82 C22 -178.3(7)
Ru N72 C82 C22 2.0(8)
N12 C22 C82 N72 -3.2(9)
C32 C22 C82 N72 178.2(7)
N12 C22 C82 C92 177.8(7)
C32 C22 C82 C92 -0.8(13)
N72 C82 C92 C102 -0.7(12)
C22 C82 C92 C102 178.3(8)
C82 C92 C102 C112 -0.3(13)
C92 C102 C112 C122 1.3(13)
C82 N72 C122 C112 0.2(11)
Ru N72 C122 C112 179.9(6)
C102 C112 C122 N72 -1.2(13)
N11 Ru N132 C182 1.5(7)
N12 Ru N132 C182 -179.1(7)
N131 Ru N132 C182 -77.8(7)
N71 Ru N132 C182 80.4(7)
N72 Ru N132 C182 -176.9(6)
N11 Ru N132 C142 -177.3(5)
N12 Ru N132 C142 2.1(5)
N131 Ru N132 C142 103.5(5)
N71 Ru N132 C142 -98.4(5)
N72 Ru N132 C142 4.3(10)
C182 N132 C142 C152 -1.8(11)
Ru N132 C142 C152 177.1(6)
C182 N132 C142 C62 178.3(7)
Ru N132 C142 C62 -2.8(8)
N12 C62 C142 C152 -178.0(7)
C52 C62 C142 C152 1.6(13)
N12 C62 C142 N132 1.9(9)
C52 C62 C142 N132 -178.6(7)
N132 C142 C152 C162 -0.6(13)
C62 C142 C152 C162 179.2(8)
C142 C152 C162 C172 2.5(14)
C152 C162 C172 C182 -1.9(14)
C142 N132 C182 C172 2.5(12)
Ru N132 C182 C172 -176.3(7)
C162 C172 C182 N132 -0.6(14)
C32 C42 C192 C202 -39.3(12)
C52 C42 C192 C202 142.5(9)
C32 C42 C192 C242 138.6(8)
C52 C42 C192 C242 -39.6(12)
C242 C192 C202 C212 0.5(14)
C42 C192 C202 C212 178.4(9)
C192 C202 C212 C222 -0.9(15)
C192 C202 C212 C252 177.0(9)
C202 C212 C222 C232 0.5(16)
C252 C212 C222 C232 -177.3(10)
C202 C212 C222 Br2 -178.2(7)
C252 C212 C222 Br2 3.9(14)
C212 C222 C232 C242 0.3(16)
Br2 C222 C232 C242 179.0(7)
C212 C222 C232 C292 -177.5(10)
Br2 C222 C232 C292 1.3(14)
C202 C192 C242 C232 0.3(14)
C42 C192 C242 C232 -177.7(8)
C222 C232 C242 C192 -0.7(14)
C292 C232 C242 C192 177.2(9)
C202 C212 C252 N262 -105.8(11)
C222 C212 C252 N262 71.9(13)
C212 C252 N262 C282 82.0(12)
C212 C252 N262 C272 -152.4(10)
C222 C232 C292 N302 -67.6(14)
C242 C232 C292 N302 114.7(11)
C222 C232 C292 N303 -155.5(11)
C242 C232 C292 N303 26.8(13)
N303 C292 N302 C312 -99.5(17)
C232 C292 N302 C312 153.3(17)
N303 C292 N302 C322 20(2)
C232 C292 N302 C322 -86.9(19)
N302 C292 N303 C323 -37.9(19)
C232 C292 N303 C323 71.7(19)
N302 C292 N303 C313 81.8(19)
C232 C292 N303 C313 -168.6(18)
